data_7155343
loop_
_publ_author_name
'Zhang, Shuyao'
'Shan, Chuan'
'Zhang, Shuai'
'Yuan, Luye'
'Wang, Jianwu'
'Tung, Chen-Ho'
'Xing, Ling-Bao'
'Xu, Zhenghu'

_publ_section_title
;
 Breaking aziridines to construct morpholines with a gold(i)-catalyzed
 tandem ring-opening and cycloisomerization reaction.
;
_journal_issue 46
_journal_name_full 'Organic &amp; biomolecular chemistry'
_journal_page_first 10973
_journal_page_last 10980
_journal_paper_doi 10.1039/c6ob02284g
_journal_volume 14
_journal_year 2016
_chemical_formula_moiety 'C18 H21 N O3 S'
_chemical_formula_sum 'C18 H21 N O3 S'
_chemical_formula_weight 331.42
_chemical_name_systematic
;
 ? 
;
_space_group_crystal_system monoclinic
_space_group_IT_number 14
_space_group_name_Hall '-P 2ybc'
_space_group_name_H-M_alt 'P 1 21/c 1'
_symmetry_space_group_name_Hall '-P 2ybc'
_symmetry_space_group_name_H-M 'P 1 21/c 1'
_atom_sites_solution_hydrogens geom
_atom_sites_solution_primary direct
_atom_sites_solution_secondary difmap
_audit_creation_date 2016-01-30
_audit_creation_method
;
Olex2 1.2
(compiled 2015.09.30 svn.r3233 for OlexSys, GUI svn.r5103)
;
_audit_update_record
;
2016-05-24 deposited with the CCDC.
2016-10-27 downloaded from the CCDC.
;
_cell_angle_alpha 90.00
_cell_angle_beta 105.231(3)
_cell_angle_gamma 90.00
_cell_formula_units_Z 4
_cell_length_a 13.490(4)
_cell_length_b 7.784(3)
_cell_length_c 16.677(5)
_cell_measurement_reflns_used 1125
_cell_measurement_temperature 298(2)
_cell_measurement_theta_max 19.918
_cell_measurement_theta_min 3.049
_cell_volume 1689.7(10)
_computing_molecular_graphics 'Olex2 (Dolomanov et al., 2009)'
_computing_publication_material 'Olex2 (Dolomanov et al., 2009)'
_computing_structure_refinement 'XL (Sheldrick, 2008)'
_computing_structure_solution
;
Superflip (Palatinus & Chapuis, 2007;Palatinus & van der Lee, 2008;
Palatinus et al., 2012)
;
_diffrn_ambient_temperature 298.15
_diffrn_measured_fraction_theta_full 0.997
_diffrn_measured_fraction_theta_max 0.997
_diffrn_radiation_monochromator graphite
_diffrn_radiation_type MoK\a
_diffrn_radiation_wavelength 0.71000
_diffrn_reflns_av_R_equivalents 0.0548
_diffrn_reflns_av_unetI/netI 0.0741
_diffrn_reflns_limit_h_max 15
_diffrn_reflns_limit_h_min -16
_diffrn_reflns_limit_k_max 9
_diffrn_reflns_limit_k_min -9
_diffrn_reflns_limit_l_max 18
_diffrn_reflns_limit_l_min -19
_diffrn_reflns_number 7765
_diffrn_reflns_theta_full 25.00
_diffrn_reflns_theta_max 25.00
_diffrn_reflns_theta_min 2.53
_diffrn_source 'fine-focus sealed tube'
_exptl_absorpt_coefficient_mu 0.206
_exptl_absorpt_correction_T_max 0.9857
_exptl_absorpt_correction_T_min 0.9600
_exptl_crystal_density_diffrn 1.303
_exptl_crystal_density_method 'not measured'
_exptl_crystal_F_000 704
_exptl_crystal_size_max 0.2
_exptl_crystal_size_mid 0.1
_exptl_crystal_size_min 0.07
_refine_diff_density_max 0.208
_refine_diff_density_min -0.371
_refine_diff_density_rms 0.042
_refine_ls_extinction_method none
_refine_ls_goodness_of_fit_ref 0.999
_refine_ls_hydrogen_treatment constr
_refine_ls_matrix_type full
_refine_ls_number_parameters 210
_refine_ls_number_reflns 2967
_refine_ls_number_restraints 0
_refine_ls_restrained_S_all 0.999
_refine_ls_R_factor_all 0.1152
_refine_ls_R_factor_gt 0.0507
_refine_ls_shift/su_max 0.000
_refine_ls_shift/su_mean 0.000
_refine_ls_structure_factor_coef Fsqd
_refine_ls_weighting_details 'calc w=1/[\s^2^(Fo^2^)+(0.0432P)^2^+0.2578P] where P=(Fo^2^+2Fc^2^)/3'
_refine_ls_weighting_scheme calc
_refine_ls_wR_factor_gt 0.0944
_refine_ls_wR_factor_ref 0.1166
_reflns_number_gt 1710
_reflns_number_total 2967
_reflns_threshold_expression >2sigma(I)
_cod_data_source_file c6ob02284g2.cif
_cod_data_source_block p
_cod_depositor_comments 'Adding full bibliography for 7155342--7155343.cif.'
_cod_original_cell_volume 1689.7(9)
_cod_database_code 7155343
_olex2_refinement_description
;
1. Fixed Uiso
 At 1.2 times of:
  All C(H) groups, All C(H,H) groups
 At 1.5 times of:
  All C(H,H,H) groups
2.a Ternary CH refined with riding coordinates:
 C7(H7), C9(H9)
2.b Secondary CH2 refined with riding coordinates:
 C8(H8A,H8B), C11(H11A,H11B)
2.c Aromatic/amide H refined with riding coordinates:
 C1(H1), C2(H2), C3(H3), C4(H4), C5(H5), C13(H13), C14(H14), C16(H16), C17(H17)
2.d Idealised Me refined as rotating group:
 C10(H10A,H10B,H10C), C18(H18A,H18B,H18C)
;
_olex2_submission_special_instructions 'No special instructions were received'

loop_
_space_group_symop_id
_space_group_symop_operation_xyz
1 'x, y, z'
2 '-x, y+1/2, -z+1/2'
3 '-x, -y, -z'
4 'x, -y-1/2, z-1/2'

loop_
_atom_site_label
_atom_site_type_symbol
_atom_site_fract_x
_atom_site_fract_y
_atom_site_fract_z
_atom_site_U_iso_or_equiv
_atom_site_adp_type
_atom_site_occupancy
_atom_site_calc_flag
_atom_site_refinement_flags_posn
S1 S 0.20792(6) 0.59744(11) 0.64468(5) 0.0466(3) Uani 1 d .
O1 O 0.42883(16) 1.0055(2) 0.66357(12) 0.0518(6) Uani 1 d .
O2 O 0.14446(15) 0.6151(3) 0.70048(13) 0.0601(6) Uani 1 d .
O3 O 0.24919(15) 0.4332(2) 0.63219(13) 0.0543(6) Uani 1 d .
N1 N 0.30453(17) 0.7238(3) 0.67733(15) 0.0461(7) Uani 1 d .
C1 C 0.5374(3) 0.7625(4) 0.52147(19) 0.0539(9) Uani 1 d .
H1 H 0.4776 0.7267 0.4832 0.065 Uiso 1 calc R
C2 C 0.6311(3) 0.7381(4) 0.5048(2) 0.0634(10) Uani 1 d .
H2 H 0.6345 0.6848 0.4557 0.076 Uiso 1 calc R
C3 C 0.7192(3) 0.7923(5) 0.5605(3) 0.0672(11) Uani 1 d .
H3 H 0.7825 0.7764 0.5492 0.081 Uiso 1 calc R
C4 C 0.7138(3) 0.8701(5) 0.6330(2) 0.0668(10) Uani 1 d .
H4 H 0.7736 0.9077 0.6707 0.080 Uiso 1 calc R
C5 C 0.6208(3) 0.8927(4) 0.6499(2) 0.0546(9) Uani 1 d .
H5 H 0.6179 0.9445 0.6995 0.066 Uiso 1 calc R
C6 C 0.5316(2) 0.8396(4) 0.59449(19) 0.0421(8) Uani 1 d .
C7 C 0.4286(2) 0.8594(4) 0.61180(18) 0.0454(8) Uani 1 d .
H7 H 0.3765 0.8763 0.5590 0.054 Uiso 1 calc R
C8 C 0.4010(2) 0.7015(4) 0.65423(19) 0.0458(8) Uani 1 d .
H8A H 0.3950 0.6037 0.6172 0.055 Uiso 1 calc R
H8B H 0.4557 0.6774 0.7037 0.055 Uiso 1 calc R
C9 C 0.2961(2) 0.8858(4) 0.72111(19) 0.0481(8) Uani 1 d .
H9 H 0.2237 0.9030 0.7196 0.058 Uiso 1 calc R
C10 C 0.3571(3) 0.8754(4) 0.81139(19) 0.0636(10) Uani 1 d .
H10A H 0.3313 0.7830 0.8382 0.095 Uiso 1 calc GR
H10B H 0.3506 0.9816 0.8388 0.095 Uiso 1 calc GR
H10C H 0.4282 0.8551 0.8143 0.095 Uiso 1 calc GR
C11 C 0.3291(3) 1.0320(4) 0.6748(2) 0.0576(9) Uani 1 d .
H11A H 0.2802 1.0442 0.6208 0.069 Uiso 1 calc R
H11B H 0.3286 1.1379 0.7053 0.069 Uiso 1 calc R
C12 C 0.1355(2) 0.6686(4) 0.54660(18) 0.0399(7) Uani 1 d .
C13 C 0.1739(3) 0.6539(5) 0.4786(2) 0.0660(10) Uani 1 d .
H13 H 0.2387 0.6069 0.4841 0.079 Uiso 1 calc R
C14 C 0.1162(3) 0.7089(5) 0.4019(2) 0.0700(11) Uani 1 d .
H14 H 0.1437 0.7008 0.3564 0.084 Uiso 1 calc R
C15 C 0.0193(2) 0.7751(4) 0.3908(2) 0.0542(9) Uani 1 d .
C16 C -0.0174(3) 0.7865(5) 0.4591(2) 0.0686(11) Uani 1 d .
H16 H -0.0830 0.8306 0.4532 0.082 Uiso 1 calc R
C17 C 0.0393(2) 0.7350(4) 0.5372(2) 0.0597(10) Uani 1 d .
H17 H 0.0122 0.7456 0.5829 0.072 Uiso 1 calc R
C18 C -0.0430(3) 0.8309(5) 0.3064(2) 0.0829(12) Uani 1 d .
H18A H -0.0401 0.9537 0.3022 0.124 Uiso 1 calc GR
H18B H -0.1131 0.7954 0.2986 0.124 Uiso 1 calc GR
H18C H -0.0157 0.7793 0.2645 0.124 Uiso 1 calc GR

loop_
_atom_site_aniso_label
_atom_site_aniso_U_11
_atom_site_aniso_U_22
_atom_site_aniso_U_33
_atom_site_aniso_U_23
_atom_site_aniso_U_13
_atom_site_aniso_U_12
S1 0.0444(5) 0.0469(5) 0.0498(5) 0.0013(4) 0.0146(4) 0.0009(4)
O1 0.0633(15) 0.0353(12) 0.0608(15) -0.0053(11) 0.0234(12) 0.0049(11)
O2 0.0543(13) 0.0766(17) 0.0560(14) 0.0042(12) 0.0261(12) -0.0021(12)
O3 0.0586(14) 0.0349(12) 0.0678(15) 0.0009(11) 0.0138(12) 0.0041(11)
N1 0.0344(14) 0.0438(16) 0.0590(17) -0.0146(13) 0.0103(13) 0.0011(12)
C1 0.064(2) 0.052(2) 0.047(2) -0.0038(17) 0.0171(18) 0.0009(18)
C2 0.088(3) 0.057(2) 0.056(2) -0.0017(19) 0.037(2) 0.006(2)
C3 0.069(3) 0.062(3) 0.083(3) 0.004(2) 0.042(2) 0.002(2)
C4 0.057(2) 0.074(3) 0.070(3) -0.010(2) 0.017(2) -0.008(2)
C5 0.063(2) 0.053(2) 0.049(2) -0.0101(18) 0.0183(19) -0.0036(19)
C6 0.055(2) 0.0308(17) 0.043(2) 0.0013(15) 0.0183(17) 0.0027(15)
C7 0.056(2) 0.0378(19) 0.0401(19) -0.0015(15) 0.0088(16) 0.0076(16)
C8 0.0443(18) 0.0397(19) 0.053(2) -0.0064(16) 0.0120(16) 0.0047(15)
C9 0.0470(19) 0.044(2) 0.054(2) -0.0057(17) 0.0155(17) 0.0091(16)
C10 0.079(3) 0.060(2) 0.052(2) -0.0089(18) 0.0180(19) -0.003(2)
C11 0.065(2) 0.044(2) 0.065(2) -0.0031(18) 0.0186(19) 0.0170(18)
C12 0.0375(17) 0.0368(18) 0.0453(19) -0.0013(14) 0.0106(15) 0.0015(14)
C13 0.044(2) 0.100(3) 0.055(2) 0.004(2) 0.0144(18) 0.022(2)
C14 0.054(2) 0.108(3) 0.050(2) 0.006(2) 0.0182(19) 0.014(2)
C15 0.044(2) 0.060(2) 0.057(2) 0.0078(18) 0.0112(18) 0.0002(18)
C16 0.043(2) 0.091(3) 0.071(3) 0.013(2) 0.014(2) 0.023(2)
C17 0.047(2) 0.078(3) 0.057(2) 0.004(2) 0.0203(18) 0.0122(19)
C18 0.063(2) 0.112(3) 0.069(3) 0.028(2) 0.007(2) 0.014(2)

loop_
_atom_type_symbol
_atom_type_description
_atom_type_scat_dispersion_real
_atom_type_scat_dispersion_imag
_atom_type_scat_source
C C 0.0033 0.0016 'International Tables Vol C Tables 4.2.6.8 and 6.1.1.4'
H H 0.0000 0.0000 'International Tables Vol C Tables 4.2.6.8 and 6.1.1.4'
N N 0.0061 0.0033 'International Tables Vol C Tables 4.2.6.8 and 6.1.1.4'
O O 0.0106 0.0060 'International Tables Vol C Tables 4.2.6.8 and 6.1.1.4'
S S 0.1246 0.1234 'International Tables Vol C Tables 4.2.6.8 and 6.1.1.4'

loop_
_geom_angle_atom_site_label_1
_geom_angle_atom_site_label_2
_geom_angle_atom_site_label_3
_geom_angle
O2 S1 O3 120.25(13)
O2 S1 N1 106.97(13)
O2 S1 C12 107.11(14)
O3 S1 N1 106.48(13)
O3 S1 C12 106.74(13)
N1 S1 C12 108.95(13)
C11 O1 C7 110.1(2)
C8 N1 S1 122.45(19)
C8 N1 C9 114.9(2)
C9 N1 S1 121.89(19)
C2 C1 C6 120.4(3)
C3 C2 C1 120.0(3)
C2 C3 C4 119.8(3)
C5 C4 C3 120.2(3)
C4 C5 C6 120.7(3)
C1 C6 C7 119.0(3)
C5 C6 C1 118.9(3)
C5 C6 C7 122.1(3)
O1 C7 C6 110.1(2)
O1 C7 C8 109.0(2)
C6 C7 C8 111.1(2)
N1 C8 C7 111.8(2)
N1 C9 C10 110.7(2)
N1 C9 C11 108.7(2)
C11 C9 C10 113.1(3)
O1 C11 C9 112.0(2)
C13 C12 S1 120.3(2)
C17 C12 S1 120.2(2)
C17 C12 C13 119.4(3)
C12 C13 C14 119.9(3)
C15 C14 C13 121.9(3)
C14 C15 C18 121.0(3)
C16 C15 C14 117.1(3)
C16 C15 C18 121.9(3)
C15 C16 C17 122.5(3)
C12 C17 C16 119.3(3)

loop_
_geom_bond_atom_site_label_1
_geom_bond_atom_site_label_2
_geom_bond_distance
S1 O2 1.427(2)
S1 O3 1.431(2)
S1 N1 1.609(2)
S1 C12 1.760(3)
O1 C7 1.427(3)
O1 C11 1.421(3)
N1 C8 1.462(3)
N1 C9 1.477(3)
C1 C2 1.377(4)
C1 C6 1.378(4)
C2 C3 1.369(5)
C3 C4 1.372(5)
C4 C5 1.368(4)
C5 C6 1.374(4)
C6 C7 1.500(4)
C7 C8 1.513(4)
C9 C10 1.517(4)
C9 C11 1.508(4)
C12 C13 1.370(4)
C12 C17 1.367(4)
C13 C14 1.379(4)
C14 C15 1.371(4)
C15 C16 1.360(4)
C15 C18 1.501(4)
C16 C17 1.385(4)
